data_2021835
loop_
_publ_author_name
'Sun, Wei'
'Zuo, Limin'
'Zhao, Ting'
'Zhu, Zhiling'
'Shan, Guangzhi'

_publ_section_title
;
 Five solvates of a multicomponent pharmaceutical salt formed by berberine
 and diclofenac
;
_journal_coeditor_code FP3076
_journal_issue 12
_journal_name_full 'Acta Crystallographica Section C'
_journal_page_first
;
;
_journal_paper_doi 10.1107/S2053229619015432
_journal_volume 75
_journal_year 2019
_chemical_formula_iupac 'C20 H18 N O4 +, C14 H10 Cl2 N O2 -, 2C H4 O'
_chemical_formula_moiety 'C20 H18 N O4 +, C14 H10 Cl2 N O2 -, 2(C H4 O)'
_chemical_formula_sum 'C36 H36 Cl2 N2 O8'
_chemical_formula_weight 695.57
_chemical_name_systematic
'5,6-Dihydro-9,10-dimethoxybenzo[<i>g</i>][1,3]benzodioxolo[5,6-<i>a</i>]quinolizinium 2-[2-(2,6-dichloroanilino)phenyl]acetate methanol disolvate'
_space_group_crystal_system triclinic
_space_group_IT_number 2
_space_group_name_Hall '-P 1'
_space_group_name_H-M_alt 'P -1'
_atom_sites_solution_hydrogens mixed
_atom_sites_solution_primary direct
_audit_creation_method
;
Olex2 1.2
(compiled 2018.05.29 svn.r3508 for OlexSys, GUI svn.r5506)
;
_cell_angle_alpha 97.102(4)
_cell_angle_beta 97.620(3)
_cell_angle_gamma 91.886(3)
_cell_formula_units_Z 2
_cell_length_a 8.1183(3)
_cell_length_b 13.7384(6)
_cell_length_c 15.0469(6)
_cell_measurement_reflns_used 6387
_cell_measurement_temperature 293(2)
_cell_measurement_theta_max 66.5270
_cell_measurement_theta_min 4.0970
_cell_volume 1648.56(12)
_computing_cell_refinement
;
CrysAlis PRO (Rigaku OD, 2017)
;
_computing_data_collection
;
CrysAlis PRO (Rigaku OD, 2017)
;
_computing_data_reduction
;
CrysAlis PRO (Rigaku OD, 2017)
;
_computing_molecular_graphics
;
<i>OLEX2</i> (Dolomanov <i>et al.</i>,  2009)
;
_computing_publication_material
;
<i>OLEX2</i> (Dolomanov <i>et al.</i>,  2009),
PLATON (Spek, 2009),
Mercury (Macrae <i>et al.</i>,  2008) and
publCIF (Westrip, 2010)
;
_computing_structure_refinement
;
SHELXL2014 (Sheldrick, 2015)
;
_computing_structure_solution
;
SHELXS97 (Sheldrick, 2008)
;
_diffrn_ambient_temperature 293.15
_diffrn_detector 'CCD plate'
_diffrn_detector_area_resol_mean 10.4674
_diffrn_measured_fraction_theta_full 0.987
_diffrn_measured_fraction_theta_max 0.987
_diffrn_measurement_device 'four-circle diffractometer'
_diffrn_measurement_device_type 'Rigaku Xcalibur Atlas Gemini ultra'
_diffrn_measurement_method '\w scans'
_diffrn_radiation_monochromator mirror
_diffrn_radiation_probe x-ray
_diffrn_radiation_type CuK\a
_diffrn_radiation_wavelength 1.54184
_diffrn_reflns_av_R_equivalents 0.0387
_diffrn_reflns_av_unetI/netI 0.0320
_diffrn_reflns_limit_h_max 9
_diffrn_reflns_limit_h_min -8
_diffrn_reflns_limit_k_max 16
_diffrn_reflns_limit_k_min -16
_diffrn_reflns_limit_l_max 17
_diffrn_reflns_limit_l_min -17
_diffrn_reflns_number 16859
_diffrn_reflns_theta_full 66.578
_diffrn_reflns_theta_max 66.578
_diffrn_reflns_theta_min 4.119
_diffrn_source 'fine-focus sealed X-ray tube'
_exptl_absorpt_coefficient_mu 2.247
_exptl_absorpt_correction_T_max 1.00000
_exptl_absorpt_correction_T_min 0.12537
_exptl_absorpt_correction_type multi-scan
_exptl_absorpt_process_details
;
(CrysAlis PRO; Rigaku OD, 2017)
;
_exptl_crystal_colour 'clear yellowish yellow'
_exptl_crystal_density_diffrn 1.401
_exptl_crystal_description block
_exptl_crystal_F_000 728
_exptl_crystal_size_max 0.26
_exptl_crystal_size_mid 0.22
_exptl_crystal_size_min 0.15
_refine_diff_density_max 0.322
_refine_diff_density_min -0.332
_refine_ls_extinction_method none
_refine_ls_goodness_of_fit_ref 1.033
_refine_ls_hydrogen_treatment mixed
_refine_ls_matrix_type full
_refine_ls_number_parameters 462
_refine_ls_number_reflns 5751
_refine_ls_number_restraints 0
_refine_ls_restrained_S_all 1.033
_refine_ls_R_factor_all 0.0609
_refine_ls_R_factor_gt 0.0496
_refine_ls_shift/su_max 0.000
_refine_ls_shift/su_mean 0.000
_refine_ls_structure_factor_coef Fsqd
_refine_ls_weighting_details 'w=1/[\s^2^(Fo^2^)+(0.0813P)^2^+0.3484P] where P=(Fo^2^+2Fc^2^)/3'
_refine_ls_weighting_scheme calc
_refine_ls_wR_factor_gt 0.1343
_refine_ls_wR_factor_ref 0.1459
_reflns_number_gt 4614
_reflns_number_total 5751
_reflns_threshold_expression 'I > 2\s(I)'
_cod_data_source_file fp3076sup1.cif
_cod_data_source_block V
_cod_original_cell_volume 1648.57(12)
_cod_database_code 2021835
_shelx_space_group_comment
;
The symmetry employed for this shelxl refinement is uniquely defined
by the following loop, which should always be used as a source of
symmetry information in preference to the above space-group names.
They are only intended as comments.
;
_shelx_estimated_absorpt_t_min 0.593
_shelx_estimated_absorpt_t_max 0.729

loop_
_space_group_symop_operation_xyz
'x, y, z'
'-x, -y, -z'

loop_
_atom_site_type_symbol
_atom_site_label
_atom_site_fract_x
_atom_site_fract_y
_atom_site_fract_z
_atom_site_U_iso_or_equiv
_atom_site_adp_type
_atom_site_calc_flag
_atom_site_occupancy
_atom_site_disorder_assembly
_atom_site_disorder_group
O O1 -0.0485(3) 0.25365(14) 0.76395(13) 0.0760(5) Uani d 1 . .
N N1 0.2357(2) 0.60657(12) 0.57757(12) 0.0491(4) Uani d 1 . .
C C1 -0.0356(4) 0.1635(2) 0.70746(19) 0.0726(7) Uani d 1 . .
H H1A 0.0288 0.1185 0.7412 0.087 Uiso calc 1 . .
H H1B -0.1455 0.1329 0.6860 0.087 Uiso calc 1 . .
O O2 0.0437(3) 0.18485(13) 0.63343(14) 0.0857(6) Uani d 1 . .
C C2 0.0099(3) 0.32608(18) 0.71966(15) 0.0542(5) Uani d 1 . .
O O3 0.3916(2) 0.80020(11) 0.41523(12) 0.0603(4) Uani d 1 . .
C C3 0.0166(3) 0.4248(2) 0.74396(16) 0.0624(6) Uani d 1 . .
H H3 -0.0238 0.4519 0.7961 0.075 Uiso calc 1 . .
O O4 0.4944(2) 0.73234(13) 0.25337(12) 0.0647(4) Uani d 1 . .
C C4 0.0860(3) 0.48460(17) 0.68830(14) 0.0504(5) Uani d 1 . .
C C5 0.0731(9) 0.5951(4) 0.7035(4) 0.0514(12) Uani d 0.680(13) A 1
H H5A -0.0270 0.6134 0.6680 0.062 Uiso calc 0.680(13) A 1
H H5B 0.0664 0.6163 0.7668 0.062 Uiso calc 0.680(13) A 1
C C6 0.2242(9) 0.6445(3) 0.6761(3) 0.0519(14) Uani d 0.680(13) A 1
H H6A 0.3239 0.6299 0.7143 0.062 Uiso calc 0.680(13) A 1
H H6B 0.2145 0.7151 0.6830 0.062 Uiso calc 0.680(13) A 1
C C5' 0.154(2) 0.5917(8) 0.7229(8) 0.055(3) Uani d 0.320(13) A 2
H H5'A 0.0957 0.6191 0.7719 0.066 Uiso calc 0.320(13) A 2
H H5'B 0.2713 0.5926 0.7452 0.066 Uiso calc 0.320(13) A 2
C C6' 0.1259(17) 0.6495(6) 0.6471(7) 0.052(3) Uani d 0.320(13) A 2
H H6'A 0.1575 0.7182 0.6672 0.062 Uiso calc 0.320(13) A 2
H H6'B 0.0096 0.6441 0.6209 0.062 Uiso calc 0.320(13) A 2
C C7 0.2940(3) 0.66827(15) 0.52702(15) 0.0489(5) Uani d 1 . .
H H7 0.3032 0.7351 0.5480 0.059 Uiso calc 1 . .
C C8 0.3424(2) 0.63586(15) 0.44289(13) 0.0420(4) Uani d 1 . .
C C9 0.3994(3) 0.70231(15) 0.38758(14) 0.0464(5) Uani d 1 . .
C C10 0.4476(3) 0.66512(17) 0.30590(15) 0.0500(5) Uani d 1 . .
C C11 0.4439(3) 0.56286(17) 0.28038(15) 0.0529(5) Uani d 1 . .
H H11 0.4810 0.5388 0.2264 0.064 Uiso calc 1 . .
C C12 0.3874(3) 0.49800(17) 0.33281(14) 0.0494(5) Uani d 1 . .
H H12 0.3845 0.4308 0.3139 0.059 Uiso calc 1 . .
C C13 0.3337(2) 0.53326(15) 0.41551(13) 0.0407(4) Uani d 1 . .
C C14 0.2712(2) 0.47077(14) 0.47135(13) 0.0404(4) Uani d 1 . .
H H14 0.2659 0.4033 0.4535 0.048 Uiso calc 1 . .
C C15 0.2178(2) 0.50552(14) 0.55133(13) 0.0395(4) Uani d 1 . .
C C16 0.1453(2) 0.44312(15) 0.61012(13) 0.0408(4) Uani d 1 . .
C C17 0.1332(3) 0.34076(17) 0.58612(16) 0.0571(6) Uani d 1 . .
H H17 0.1705 0.3119 0.5337 0.069 Uiso calc 1 . .
C C18 0.0655(3) 0.28534(16) 0.64184(16) 0.0535(5) Uani d 1 . .
C C19 0.5437(4) 0.8578(2) 0.4287(2) 0.0776(8) Uani d 1 . .
H H19A 0.5932 0.8509 0.3738 0.116 Uiso calc 1 . .
H H19B 0.6184 0.8359 0.4763 0.116 Uiso calc 1 . .
H H19C 0.5223 0.9255 0.4449 0.116 Uiso calc 1 . .
C C20 0.5551(4) 0.6972(2) 0.17154(18) 0.0717(7) Uani d 1 . .
H H20A 0.4685 0.6586 0.1316 0.108 Uiso calc 1 . .
H H20B 0.6481 0.6574 0.1845 0.108 Uiso calc 1 . .
H H20C 0.5897 0.7519 0.1432 0.108 Uiso calc 1 . .
Cl Cl1 -0.20904(8) -0.09056(5) 0.08844(5) 0.0694(2) Uani d 1 . .
Cl Cl2 -0.00842(10) 0.28108(5) 0.05698(5) 0.0803(2) Uani d 1 . .
N N2 -0.0265(2) 0.10661(16) 0.15542(12) 0.0518(4) Uani d 1 . .
H H2 0.059(4) 0.146(2) 0.1597(18) 0.064(8) Uiso d 1 . .
O O5 0.3420(3) 0.25592(14) 0.37666(14) 0.0816(6) Uani d 1 . .
O O6 0.2630(3) 0.2294(2) 0.23027(15) 0.1094(9) Uani d 1 . .
C C21 -0.1252(2) 0.09840(17) 0.07122(13) 0.0479(5) Uani d 1 . .
C C22 -0.2182(3) 0.01198(18) 0.03236(15) 0.0537(5) Uani d 1 . .
C C23 -0.3139(3) 0.0042(2) -0.05167(17) 0.0666(7) Uani d 1 . .
H H23 -0.3765 -0.0535 -0.0746 0.080 Uiso calc 1 . .
C C24 -0.3162(3) 0.0817(3) -0.10100(17) 0.0745(8) Uani d 1 . .
H H24 -0.3817 0.0771 -0.1571 0.089 Uiso calc 1 . .
C C25 -0.2217(3) 0.1664(2) -0.06751(17) 0.0692(7) Uani d 1 . .
H H25 -0.2204 0.2183 -0.1017 0.083 Uiso calc 1 . .
C C26 -0.1285(3) 0.17412(19) 0.01726(16) 0.0568(6) Uani d 1 . .
C C27 -0.0886(2) 0.09709(14) 0.23707(13) 0.0409(4) Uani d 1 . .
C C28 -0.2583(3) 0.08901(16) 0.24236(15) 0.0483(5) Uani d 1 . .
H H28 -0.3348 0.0901 0.1907 0.058 Uiso calc 1 . .
C C29 -0.3139(3) 0.07936(17) 0.32417(17) 0.0559(6) Uani d 1 . .
H H29 -0.4275 0.0729 0.3267 0.067 Uiso calc 1 . .
C C30 -0.2034(3) 0.07926(17) 0.40138(17) 0.0569(6) Uani d 1 . .
H H30 -0.2415 0.0735 0.4562 0.068 Uiso calc 1 . .
C C31 -0.0348(3) 0.08789(16) 0.39669(15) 0.0513(5) Uani d 1 . .
H H31 0.0401 0.0885 0.4492 0.062 Uiso calc 1 . .
C C32 0.0259(2) 0.09559(14) 0.31563(14) 0.0424(4) Uani d 1 . .
C C33 0.2115(3) 0.10067(16) 0.31338(15) 0.0482(5) Uani d 1 . .
H H33A 0.2365 0.0567 0.2619 0.058 Uiso calc 1 . .
H H33B 0.2674 0.0783 0.3677 0.058 Uiso calc 1 . .
C C34 0.2795(3) 0.20444(17) 0.30694(16) 0.0522(5) Uani d 1 . .
O O7 0.4318(3) 0.35185(14) 0.15097(13) 0.0723(5) Uani d 1 . .
H H7A 0.3841 0.3175 0.1815 0.108 Uiso calc 1 . .
C C35 0.5100(5) 0.2927(3) 0.0899(2) 0.0926(10) Uani d 1 . .
H H35A 0.4279 0.2585 0.0438 0.139 Uiso calc 1 . .
H H35B 0.5727 0.2459 0.1209 0.139 Uiso calc 1 . .
H H35C 0.5835 0.3325 0.0628 0.139 Uiso calc 1 . .
O O8 0.2390(6) 0.4938(4) 0.0783(3) 0.1757(18) Uani d 1 . .
H H8 0.3253 0.4714 0.1003 0.264 Uiso calc 1 . .
C C36 0.2274(7) 0.4796(4) -0.0149(3) 0.1331(16) Uani d 1 . .
H H36A 0.1723 0.5332 -0.0392 0.200 Uiso calc 1 . .
H H36B 0.1648 0.4192 -0.0381 0.200 Uiso calc 1 . .
H H36C 0.3370 0.4765 -0.0321 0.200 Uiso calc 1 . .

loop_
_atom_site_aniso_label
_atom_site_aniso_U_11
_atom_site_aniso_U_22
_atom_site_aniso_U_33
_atom_site_aniso_U_12
_atom_site_aniso_U_13
_atom_site_aniso_U_23
O1 0.1059(15) 0.0655(12) 0.0631(11) -0.0035(10) 0.0237(10) 0.0230(9)
N1 0.0665(11) 0.0355(9) 0.0453(10) 0.0030(8) 0.0174(8) -0.0054(7)
C1 0.099(2) 0.0558(15) 0.0648(16) -0.0022(14) 0.0085(14) 0.0212(12)
O2 0.1379(19) 0.0435(10) 0.0836(13) -0.0050(10) 0.0439(13) 0.0107(9)
C2 0.0601(13) 0.0578(14) 0.0465(12) 0.0023(10) 0.0047(10) 0.0168(10)
O3 0.0685(10) 0.0387(8) 0.0763(11) 0.0023(7) 0.0225(8) 0.0042(7)
C3 0.0815(17) 0.0637(15) 0.0442(12) 0.0035(12) 0.0184(11) 0.0055(10)
O4 0.0817(11) 0.0582(10) 0.0587(10) -0.0027(8) 0.0229(8) 0.0131(8)
C4 0.0595(13) 0.0493(12) 0.0413(11) 0.0035(10) 0.0083(9) -0.0008(9)
C5 0.057(3) 0.051(2) 0.044(2) 0.003(2) 0.012(2) -0.0060(16)
C6 0.066(4) 0.0456(19) 0.041(2) 0.0010(18) 0.012(2) -0.0118(14)
C5' 0.064(7) 0.051(5) 0.046(5) 0.001(5) 0.011(5) -0.013(4)
C6' 0.056(6) 0.045(4) 0.051(5) 0.007(4) 0.013(5) -0.012(3)
C7 0.0595(12) 0.0328(10) 0.0543(12) 0.0007(9) 0.0150(10) -0.0023(9)
C8 0.0396(10) 0.0407(11) 0.0439(10) 0.0023(8) 0.0042(8) 0.0001(8)
C9 0.0470(11) 0.0393(11) 0.0528(12) 0.0029(8) 0.0076(9) 0.0042(9)
C10 0.0484(11) 0.0538(13) 0.0482(12) -0.0008(9) 0.0076(9) 0.0089(9)
C11 0.0583(13) 0.0543(13) 0.0455(11) 0.0003(10) 0.0136(9) -0.0023(9)
C12 0.0555(12) 0.0459(12) 0.0448(11) 0.0001(9) 0.0104(9) -0.0053(9)
C13 0.0371(9) 0.0415(11) 0.0412(10) 0.0023(8) 0.0027(8) -0.0010(8)
C14 0.0425(10) 0.0354(10) 0.0404(10) 0.0019(8) 0.0030(8) -0.0030(8)
C15 0.0405(10) 0.0357(10) 0.0398(10) 0.0036(8) 0.0018(8) -0.0010(8)
C16 0.0407(10) 0.0405(10) 0.0392(10) 0.0042(8) 0.0017(8) 0.0013(8)
C17 0.0782(16) 0.0423(12) 0.0532(13) 0.0041(11) 0.0221(11) 0.0010(10)
C18 0.0645(14) 0.0414(12) 0.0552(13) 0.0031(10) 0.0073(10) 0.0095(9)
C19 0.0855(19) 0.0505(15) 0.094(2) -0.0139(13) 0.0215(16) -0.0062(13)
C20 0.0755(17) 0.087(2) 0.0587(15) 0.0019(14) 0.0238(13) 0.0181(13)
Cl1 0.0674(4) 0.0559(4) 0.0807(4) -0.0018(3) 0.0041(3) -0.0005(3)
Cl2 0.0985(5) 0.0648(4) 0.0808(5) -0.0081(4) 0.0288(4) 0.0072(3)
N2 0.0411(9) 0.0685(12) 0.0440(10) -0.0095(9) 0.0080(7) 0.0010(8)
O5 0.1060(15) 0.0505(10) 0.0786(13) -0.0104(10) -0.0049(11) -0.0076(9)
O6 0.1154(18) 0.133(2) 0.0734(14) -0.0737(16) -0.0129(12) 0.0372(14)
C21 0.0394(10) 0.0624(14) 0.0418(11) 0.0047(9) 0.0113(8) -0.0009(9)
C22 0.0442(11) 0.0615(14) 0.0532(12) 0.0039(10) 0.0086(9) -0.0037(10)
C23 0.0505(13) 0.0881(19) 0.0541(14) 0.0042(12) 0.0025(10) -0.0134(13)
C24 0.0634(16) 0.112(3) 0.0454(13) 0.0187(16) 0.0041(11) -0.0003(14)
C25 0.0729(16) 0.092(2) 0.0497(13) 0.0252(15) 0.0217(12) 0.0161(13)
C26 0.0557(13) 0.0662(15) 0.0510(12) 0.0071(11) 0.0207(10) 0.0018(10)
C27 0.0408(10) 0.0361(10) 0.0456(11) 0.0014(8) 0.0109(8) -0.0003(8)
C28 0.0411(10) 0.0468(12) 0.0564(12) 0.0020(9) 0.0090(9) 0.0026(9)
C29 0.0473(12) 0.0472(12) 0.0773(16) 0.0014(9) 0.0262(11) 0.0054(11)
C30 0.0682(15) 0.0487(13) 0.0593(14) 0.0022(11) 0.0298(12) 0.0068(10)
C31 0.0618(13) 0.0437(12) 0.0487(12) 0.0015(10) 0.0104(10) 0.0047(9)
C32 0.0467(11) 0.0318(10) 0.0478(11) 0.0016(8) 0.0096(8) -0.0013(8)
C33 0.0434(11) 0.0452(11) 0.0526(12) 0.0033(9) 0.0050(9) -0.0053(9)
C34 0.0428(11) 0.0533(13) 0.0577(13) -0.0043(9) 0.0031(9) 0.0020(10)
O7 0.0885(13) 0.0619(11) 0.0671(11) -0.0103(9) 0.0251(9) -0.0012(8)
C35 0.116(3) 0.087(2) 0.0760(19) -0.0059(19) 0.0365(18) -0.0079(16)
O8 0.218(5) 0.159(4) 0.124(3) 0.059(3) -0.039(3) -0.031(2)
C36 0.166(5) 0.122(4) 0.111(4) 0.004(3) 0.012(3) 0.025(3)

loop_
_atom_type_symbol
_atom_type_description
_atom_type_scat_dispersion_real
_atom_type_scat_dispersion_imag
_atom_type_scat_source
C C 0.0181 0.0091 'International Tables Vol C Tables 4.2.6.8 and 6.1.1.4'
H H 0.0000 0.0000 'International Tables Vol C Tables 4.2.6.8 and 6.1.1.4'
Cl Cl 0.3639 0.7018 'International Tables Vol C Tables 4.2.6.8 and 6.1.1.4'
N N 0.0311 0.0180 'International Tables Vol C Tables 4.2.6.8 and 6.1.1.4'
O O 0.0492 0.0322 'International Tables Vol C Tables 4.2.6.8 and 6.1.1.4'

loop_
_geom_angle_atom_site_label_1
_geom_angle_atom_site_label_2
_geom_angle_atom_site_label_3
_geom_angle
C2 O1 C1 105.90(19)
C7 N1 C6 117.9(2)
C7 N1 C6' 116.6(3)
C7 N1 C15 122.81(17)
C15 N1 C6 117.9(2)
C15 N1 C6' 116.6(3)
O1 C1 H1A 110.1
O1 C1 H1B 110.1
H1A C1 H1B 108.4
O2 C1 O1 108.0(2)
O2 C1 H1A 110.1
O2 C1 H1B 110.1
C18 O2 C1 106.38(19)
O1 C2 C18 110.0(2)
C3 C2 O1 128.5(2)
C3 C2 C18 121.5(2)
C9 O3 C19 116.86(19)
C2 C3 H3 121.0
C2 C3 C4 118.1(2)
C4 C3 H3 121.0
C10 O4 C20 118.1(2)
C3 C4 C5 120.5(3)
C3 C4 C5' 122.2(5)
C16 C4 C3 120.4(2)
C16 C4 C5 118.4(3)
C16 C4 C5' 114.5(5)
C4 C5 H5A 109.8
C4 C5 H5B 109.8
H5A C5 H5B 108.2
C6 C5 C4 109.5(4)
C6 C5 H5A 109.8
C6 C5 H5B 109.8
N1 C6 H6A 110.0
N1 C6 H6B 110.0
C5 C6 N1 108.6(4)
C5 C6 H6A 110.0
C5 C6 H6B 110.0
H6A C6 H6B 108.3
C4 C5' H5'A 110.1
C4 C5' H5'B 110.1
H5'A C5' H5'B 108.4
C6' C5' C4 108.0(10)
C6' C5' H5'A 110.1
C6' C5' H5'B 110.1
N1 C6' H6'A 110.5
N1 C6' H6'B 110.5
C5' C6' N1 105.9(10)
C5' C6' H6'A 110.5
C5' C6' H6'B 110.5
H6'A C6' H6'B 108.7
N1 C7 H7 119.1
N1 C7 C8 121.86(19)
C8 C7 H7 119.1
C7 C8 C9 121.75(19)
C7 C8 C13 117.18(19)
C9 C8 C13 121.07(18)
O3 C9 C8 117.53(18)
O3 C9 C10 123.60(19)
C10 C9 C8 118.7(2)
O4 C10 C9 116.3(2)
O4 C10 C11 123.7(2)
C9 C10 C11 120.0(2)
C10 C11 H11 119.1
C12 C11 C10 121.82(19)
C12 C11 H11 119.1
C11 C12 H12 120.1
C11 C12 C13 119.8(2)
C13 C12 H12 120.1
C12 C13 C8 118.62(19)
C14 C13 C8 118.85(17)
C14 C13 C12 122.52(19)
C13 C14 H14 118.9
C15 C14 C13 122.27(18)
C15 C14 H14 118.9
N1 C15 C16 118.99(16)
C14 C15 N1 116.89(18)
C14 C15 C16 124.12(18)
C4 C16 C15 120.65(19)
C4 C16 C17 119.9(2)
C17 C16 C15 119.40(18)
C16 C17 H17 121.1
C18 C17 C16 117.9(2)
C18 C17 H17 121.1
C2 C18 O2 109.5(2)
C17 C18 O2 128.3(2)
C17 C18 C2 122.2(2)
O3 C19 H19A 109.5
O3 C19 H19B 109.5
O3 C19 H19C 109.5
H19A C19 H19B 109.5
H19A C19 H19C 109.5
H19B C19 H19C 109.5
O4 C20 H20A 109.5
O4 C20 H20B 109.5
O4 C20 H20C 109.5
H20A C20 H20B 109.5
H20A C20 H20C 109.5
H20B C20 H20C 109.5
C21 N2 H2 113.2(18)
C21 N2 C27 124.07(18)
C27 N2 H2 115.5(19)
N2 C21 C22 122.8(2)
C26 C21 N2 121.6(2)
C26 C21 C22 115.5(2)
C21 C22 Cl1 119.71(17)
C23 C22 Cl1 117.9(2)
C23 C22 C21 122.3(2)
C22 C23 H23 120.1
C24 C23 C22 119.8(3)
C24 C23 H23 120.1
C23 C24 H24 120.0
C23 C24 C25 120.0(2)
C25 C24 H24 120.0
C24 C25 H25 120.1
C24 C25 C26 119.8(3)
C26 C25 H25 120.1
C21 C26 Cl2 118.76(18)
C25 C26 Cl2 118.7(2)
C25 C26 C21 122.5(3)
C28 C27 N2 122.31(19)
C28 C27 C32 119.33(18)
C32 C27 N2 118.36(17)
C27 C28 H28 119.8
C29 C28 C27 120.4(2)
C29 C28 H28 119.8
C28 C29 H29 119.6
C30 C29 C28 120.8(2)
C30 C29 H29 119.6
C29 C30 H30 120.4
C29 C30 C31 119.1(2)
C31 C30 H30 120.4
C30 C31 H31 119.1
C30 C31 C32 121.8(2)
C32 C31 H31 119.1
C27 C32 C33 121.66(18)
C31 C32 C27 118.57(19)
C31 C32 C33 119.76(19)
C32 C33 H33A 109.1
C32 C33 H33B 109.1
C32 C33 C34 112.66(17)
H33A C33 H33B 107.8
C34 C33 H33A 109.1
C34 C33 H33B 109.1
O5 C34 O6 125.7(2)
O5 C34 C33 118.7(2)
O6 C34 C33 115.6(2)
C35 O7 H7A 109.5
O7 C35 H35A 109.5
O7 C35 H35B 109.5
O7 C35 H35C 109.5
H35A C35 H35B 109.5
H35A C35 H35C 109.5
H35B C35 H35C 109.5
C36 O8 H8 109.5
O8 C36 H36A 109.5
O8 C36 H36B 109.5
O8 C36 H36C 109.5
H36A C36 H36B 109.5
H36A C36 H36C 109.5
H36B C36 H36C 109.5

loop_
_geom_bond_atom_site_label_1
_geom_bond_atom_site_label_2
_geom_bond_distance
O1 C1 1.428(3)
O1 C2 1.370(3)
N1 C6 1.525(4)
N1 C6' 1.539(7)
N1 C7 1.323(3)
N1 C15 1.393(3)
C1 H1A 0.9700
C1 H1B 0.9700
C1 O2 1.415(3)
O2 C18 1.374(3)
C2 C3 1.358(4)
C2 C18 1.372(3)
O3 C9 1.364(3)
O3 C19 1.422(3)
C3 H3 0.9300
C3 C4 1.399(3)
O4 C10 1.364(3)
O4 C20 1.422(3)
C4 C5 1.516(5)
C4 C5' 1.555(11)
C4 C16 1.394(3)
C5 H5A 0.9700
C5 H5B 0.9700
C5 C6 1.512(10)
C6 H6A 0.9700
C6 H6B 0.9700
C5' H5'A 0.9700
C5' H5'B 0.9700
C5' C6' 1.47(2)
C6' H6'A 0.9700
C6' H6'B 0.9700
C7 H7 0.9300
C7 C8 1.400(3)
C8 C9 1.415(3)
C8 C13 1.416(3)
C9 C10 1.382(3)
C10 C11 1.408(3)
C11 H11 0.9300
C11 C12 1.367(3)
C12 H12 0.9300
C12 C13 1.408(3)
C13 C14 1.401(3)
C14 H14 0.9300
C14 C15 1.369(3)
C15 C16 1.469(3)
C16 C17 1.405(3)
C17 H17 0.9300
C17 C18 1.355(3)
C19 H19A 0.9600
C19 H19B 0.9600
C19 H19C 0.9600
C20 H20A 0.9600
C20 H20B 0.9600
C20 H20C 0.9600
Cl1 C22 1.728(3)
Cl2 C26 1.732(3)
N2 H2 0.86(3)
N2 C21 1.396(3)
N2 C27 1.407(3)
O5 C34 1.229(3)
O6 C34 1.235(3)
C21 C22 1.405(3)
C21 C26 1.395(3)
C22 C23 1.384(3)
C23 H23 0.9300
C23 C24 1.371(4)
C24 H24 0.9300
C24 C25 1.374(4)
C25 H25 0.9300
C25 C26 1.384(4)
C27 C28 1.392(3)
C27 C32 1.406(3)
C28 H28 0.9300
C28 C29 1.386(3)
C29 H29 0.9300
C29 C30 1.370(4)
C30 H30 0.9300
C30 C31 1.382(3)
C31 H31 0.9300
C31 C32 1.389(3)
C32 C33 1.511(3)
C33 H33A 0.9700
C33 H33B 0.9700
C33 C34 1.531(3)
O7 H7A 0.8200
O7 C35 1.382(3)
C35 H35A 0.9600
C35 H35B 0.9600
C35 H35C 0.9600
O8 H8 0.8200
O8 C36 1.381(6)
C36 H36A 0.9600
C36 H36B 0.9600
C36 H36C 0.9600

loop_
_geom_hbond_atom_site_label_D
_geom_hbond_atom_site_label_H
_geom_hbond_atom_site_label_A
_geom_hbond_distance_DH
_geom_hbond_distance_HA
_geom_hbond_distance_DA
_geom_hbond_angle_DHA
N2 H2 O6 0.86(3) 2.07(3) 2.864(3) 154(3)
O7 H7A O6 0.82 1.82 2.629(3) 170.0
O8 H8 O7 0.82 2.06 2.779(5) 145.6

loop_
_geom_torsion_atom_site_label_1
_geom_torsion_atom_site_label_2
_geom_torsion_atom_site_label_3
_geom_torsion_atom_site_label_4
_geom_torsion
O1 C1 O2 C18 -4.5(3)
O1 C2 C3 C4 178.5(2)
O1 C2 C18 O2 0.3(3)
O1 C2 C18 C17 -178.5(2)
N1 C7 C8 C9 177.8(2)
N1 C7 C8 C13 -2.9(3)
N1 C15 C16 C4 3.8(3)
N1 C15 C16 C17 -177.3(2)
C1 O1 C2 C3 176.9(3)
C1 O1 C2 C18 -3.1(3)
C1 O2 C18 C2 2.7(3)
C1 O2 C18 C17 -178.6(3)
C2 O1 C1 O2 4.7(3)
C2 C3 C4 C5 170.5(4)
C2 C3 C4 C5' -159.3(8)
C2 C3 C4 C16 0.3(4)
O3 C9 C10 O4 2.3(3)
O3 C9 C10 C11 -176.7(2)
C3 C2 C18 O2 -179.7(2)
C3 C2 C18 C17 1.5(4)
C3 C4 C5 C6 148.8(4)
C3 C4 C5' C6' -147.6(8)
C3 C4 C16 C15 179.8(2)
C3 C4 C16 C17 0.9(3)
O4 C10 C11 C12 -176.3(2)
C4 C5 C6 N1 57.1(7)
C4 C5' C6' N1 -65.2(14)
C4 C16 C17 C18 -1.0(3)
C5 C4 C16 C15 9.5(4)
C5 C4 C16 C17 -169.4(4)
C6 N1 C7 C8 166.1(4)
C6 N1 C15 C14 -163.2(4)
C6 N1 C15 C16 16.4(4)
C5' C4 C16 C15 -19.0(7)
C5' C4 C16 C17 162.1(7)
C6' N1 C7 C8 -156.8(6)
C6' N1 C15 C14 159.8(6)
C6' N1 C15 C16 -20.7(7)
C7 N1 C6 C5 145.7(4)
C7 N1 C6' C5' -149.3(8)
C7 N1 C15 C14 3.0(3)
C7 N1 C15 C16 -177.42(19)
C7 C8 C9 O3 -5.8(3)
C7 C8 C9 C10 179.0(2)
C7 C8 C13 C12 -177.62(19)
C7 C8 C13 C14 2.7(3)
C8 C9 C10 O4 177.15(19)
C8 C9 C10 C11 -1.8(3)
C8 C13 C14 C15 0.2(3)
C9 C8 C13 C12 1.7(3)
C9 C8 C13 C14 -177.95(18)
C9 C10 C11 C12 2.6(3)
C10 C11 C12 C13 -1.1(3)
C11 C12 C13 C8 -1.0(3)
C11 C12 C13 C14 178.6(2)
C12 C13 C14 C15 -179.42(19)
C13 C8 C9 O3 174.85(18)
C13 C8 C9 C10 -0.3(3)
C13 C14 C15 N1 -3.1(3)
C13 C14 C15 C16 177.41(17)
C14 C15 C16 C4 -176.71(19)
C14 C15 C16 C17 2.2(3)
C15 N1 C6 C5 -47.4(6)
C15 N1 C6' C5' 52.5(13)
C15 N1 C7 C8 0.0(3)
C15 C16 C17 C18 -179.9(2)
C16 C4 C5 C6 -40.8(7)
C16 C4 C5' C6' 51.6(13)
C16 C17 C18 O2 -178.7(2)
C16 C17 C18 C2 -0.1(4)
C18 C2 C3 C4 -1.5(4)
C19 O3 C9 C8 121.8(2)
C19 O3 C9 C10 -63.3(3)
C20 O4 C10 C9 176.0(2)
C20 O4 C10 C11 -5.1(3)
Cl1 C22 C23 C24 -175.86(19)
N2 C21 C22 Cl1 -1.4(3)
N2 C21 C22 C23 -179.14(19)
N2 C21 C26 Cl2 -0.7(3)
N2 C21 C26 C25 178.1(2)
N2 C27 C28 C29 179.7(2)
N2 C27 C32 C31 178.92(19)
N2 C27 C32 C33 -2.0(3)
C21 N2 C27 C28 -7.2(3)
C21 N2 C27 C32 172.7(2)
C21 C22 C23 C24 1.9(3)
C22 C21 C26 Cl2 -176.53(15)
C22 C21 C26 C25 2.3(3)
C22 C23 C24 C25 0.9(4)
C23 C24 C25 C26 -2.0(4)
C24 C25 C26 Cl2 179.13(19)
C24 C25 C26 C21 0.3(4)
C26 C21 C22 Cl1 174.31(15)
C26 C21 C22 C23 -3.4(3)
C27 N2 C21 C22 -61.8(3)
C27 N2 C21 C26 122.7(2)
C27 C28 C29 C30 1.1(3)
C27 C32 C33 C34 76.6(2)
C28 C27 C32 C31 -1.2(3)
C28 C27 C32 C33 177.93(18)
C28 C29 C30 C31 -0.7(3)
C29 C30 C31 C32 -0.7(3)
C30 C31 C32 C27 1.6(3)
C30 C31 C32 C33 -177.49(19)
C31 C32 C33 C34 -104.3(2)
C32 C27 C28 C29 -0.1(3)
C32 C33 C34 O5 97.1(3)
C32 C33 C34 O6 -81.7(3)

_cod_database_fobs_code 2021835
